data_4032907
loop_
_publ_author_name
'Yoneda, Tomoki'
'Hoshino, Tyuji'
'Neya, Saburo'

_publ_section_title
;
 [24]Pentaphyrin(2.1.1.1.1): A Strongly Antiaromatic Pentaphyrin.
;
_journal_issue 19
_journal_name_full 'The Journal of organic chemistry'
_journal_page_first 10737
_journal_page_last 10741
_journal_paper_doi 10.1021/acs.joc.7b01998
_journal_volume 82
_journal_year 2017
_chemical_formula_sum 'C64 H38 F20 N8 O4'
_chemical_formula_weight 1363.02
_space_group_crystal_system monoclinic
_space_group_IT_number 14
_space_group_name_Hall '-P 2yn'
_space_group_name_H-M_alt 'P 1 21/n 1'
_symmetry_space_group_name_Hall '-P 2yn'
_symmetry_space_group_name_H-M 'P 1 21/n 1'
_atom_sites_solution_hydrogens geom
_audit_creation_method SHELXL-2014/7
_cell_angle_alpha 90
_cell_angle_beta 101.0015(18)
_cell_angle_gamma 90
_cell_formula_units_Z 4
_cell_length_a 22.5153(9)
_cell_length_b 8.3136(3)
_cell_length_c 32.1163(13)
_cell_measurement_reflns_used 14887
_cell_measurement_temperature 93(2)
_cell_measurement_theta_max 78.40
_cell_measurement_theta_min 3.12
_cell_volume 5901.2(4)
_computing_structure_refinement 'SHELXL-2014/7 (Sheldrick, 2014)'
_diffrn_ambient_temperature 93(2)
_diffrn_detector_area_resol_mean 10.0
_diffrn_measured_fraction_theta_full 0.997
_diffrn_measured_fraction_theta_max 0.997
_diffrn_measurement_device_type 'Rugaku R-AXIS RAPID'
_diffrn_measurement_method \w
_diffrn_radiation_type CuK\a
_diffrn_radiation_wavelength 1.54187
_diffrn_reflns_av_R_equivalents 0.1237
_diffrn_reflns_av_unetI/netI 0.1080
_diffrn_reflns_Laue_measured_fraction_full 0.997
_diffrn_reflns_Laue_measured_fraction_max 0.997
_diffrn_reflns_limit_h_max 25
_diffrn_reflns_limit_h_min -26
_diffrn_reflns_limit_k_max 9
_diffrn_reflns_limit_k_min -9
_diffrn_reflns_limit_l_max 38
_diffrn_reflns_limit_l_min -37
_diffrn_reflns_number 52297
_diffrn_reflns_point_group_measured_fraction_full 0.997
_diffrn_reflns_point_group_measured_fraction_max 0.997
_diffrn_reflns_theta_full 65.999
_diffrn_reflns_theta_max 65.999
_diffrn_reflns_theta_min 4.000
_exptl_absorpt_coefficient_mu 1.243
_exptl_crystal_colour brown
_exptl_crystal_density_diffrn 1.534
_exptl_crystal_description prism
_exptl_crystal_F_000 2760
_exptl_crystal_size_max 1.000
_exptl_crystal_size_mid 0.100
_exptl_crystal_size_min 0.020
_refine_diff_density_max 0.503
_refine_diff_density_min -0.315
_refine_diff_density_rms 0.061
_refine_ls_extinction_method none
_refine_ls_goodness_of_fit_ref 1.005
_refine_ls_hydrogen_treatment constr
_refine_ls_matrix_type full
_refine_ls_number_parameters 868
_refine_ls_number_reflns 10255
_refine_ls_number_restraints 32
_refine_ls_restrained_S_all 1.005
_refine_ls_R_factor_all 0.1314
_refine_ls_R_factor_gt 0.0736
_refine_ls_shift/su_max 0.000
_refine_ls_shift/su_mean 0.000
_refine_ls_structure_factor_coef Fsqd
_refine_ls_weighting_details 'w=1/[\s^2^(Fo^2^)+(0.0900P)^2^] where P=(Fo^2^+2Fc^2^)/3'
_refine_ls_weighting_scheme calc
_refine_ls_wR_factor_gt 0.1722
_refine_ls_wR_factor_ref 0.2176
_reflns_Friedel_coverage 0.000
_reflns_number_gt 4786
_reflns_number_total 10255
_reflns_threshold_expression 'I > 2\s(I)'
_cod_data_source_file jo7b01998_si_003.cif
_cod_data_source_block 0916ty
_cod_depositor_comments 'Adding full bibliography for 4032907--4032908.cif.'
_cod_original_cell_volume 5901.1(4)
_cod_database_code 4032907
_shelx_shelxl_version_number 2014/7
_shelx_space_group_comment
;
The symmetry employed for this shelxl refinement is uniquely defined
by the following loop, which should always be used as a source of
symmetry information in preference to the above space-group names.
They are only intended as comments.
;
_shelx_estimated_absorpt_t_min 0.370
_shelx_estimated_absorpt_t_max 0.976

loop_
_space_group_symop_operation_xyz
'x, y, z'
'-x+1/2, y+1/2, -z+1/2'
'-x, -y, -z'
'x-1/2, -y-1/2, z-1/2'

loop_
_atom_site_label
_atom_site_type_symbol
_atom_site_fract_x
_atom_site_fract_y
_atom_site_fract_z
_atom_site_U_iso_or_equiv
_atom_site_adp_type
_atom_site_occupancy
_atom_site_site_symmetry_order
_atom_site_calc_flag
_atom_site_refinement_flags_posn
_atom_site_refinement_flags_adp
C1 C 0.01818(18) 0.7585(5) -0.06756(12) 0.0559(11) Uani 1 1 d . .
C2 C -0.03728(18) 0.8267(5) -0.08598(12) 0.0563(11) Uani 1 1 d . .
C3 C -0.03120(18) 0.9015(5) -0.12438(12) 0.0551(11) Uani 1 1 d . .
C4 C 0.02834(18) 0.8759(5) -0.12909(12) 0.0562(11) Uani 1 1 d . .
N1 N 0.05653(15) 0.7883(4) -0.09401(9) 0.0574(9) Uani 1 1 d . .
H37 H 0.0945 0.7564 -0.0897 0.069 Uiso 1 1 calc R U
C5 C 0.06087(17) 0.9163(5) -0.16163(11) 0.0527(11) Uani 1 1 d . .
C6 C 0.12139(18) 0.8879(5) -0.15993(12) 0.0605(12) Uani 1 1 d . .
C7 C 0.15642(19) 0.9152(6) -0.19245(12) 0.0664(13) Uani 1 1 d . .
H1 H 0.1430 0.9656 -0.2191 0.080 Uiso 1 1 calc R U
C8 C 0.2121(2) 0.8547(6) -0.17744(13) 0.0733(14) Uani 1 1 d . .
H2 H 0.2453 0.8528 -0.1917 0.088 Uiso 1 1 calc R U
C9 C 0.21115(19) 0.7935(6) -0.13553(12) 0.0638(12) Uani 1 1 d . .
N2 N 0.15726(15) 0.8115(4) -0.12559(10) 0.0623(10) Uani 1 1 d . .
C10 C 0.26153(18) 0.7208(6) -0.10787(12) 0.0648(13) Uani 1 1 d . .
C11 C 0.26466(18) 0.7166(6) -0.06462(12) 0.0625(12) Uani 1 1 d . .
C12 C 0.22901(18) 0.8055(6) -0.03978(13) 0.0645(12) Uani 1 1 d . .
H3 H 0.1999 0.8856 -0.0502 0.077 Uiso 1 1 calc R U
C13 C 0.24411(17) 0.7553(6) 0.00097(13) 0.0608(12) Uani 1 1 d . .
H4 H 0.2274 0.7952 0.0239 0.073 Uiso 1 1 calc R U
C14 C 0.28948(18) 0.6325(6) 0.00392(12) 0.0576(11) Uani 1 1 d . .
N3 N 0.30313(14) 0.6209(5) -0.03647(9) 0.0639(10) Uani 1 1 d . .
H27 H 0.3322 0.5610 -0.0431 0.077 Uiso 1 1 calc R U
C15 C 0.31514(18) 0.5415(6) 0.03761(12) 0.0591(11) Uani 1 1 d . .
C16 C 0.29187(18) 0.5307(5) 0.07612(12) 0.0588(11) Uani 1 1 d . .
C17 C 0.32508(18) 0.4736(6) 0.11621(12) 0.0646(13) Uani 1 1 d . .
H5 H 0.3660 0.4387 0.1221 0.078 Uiso 1 1 calc R U
C18 C 0.28657(18) 0.4796(5) 0.14377(12) 0.0622(12) Uani 1 1 d . .
H6 H 0.2957 0.4512 0.1729 0.075 Uiso 1 1 calc R U
C19 C 0.22925(17) 0.5368(5) 0.12073(12) 0.0553(11) Uani 1 1 d . .
N4 N 0.23486(14) 0.5698(4) 0.07904(9) 0.0596(9) Uani 1 1 d . .
C20 C 0.17538(17) 0.5485(5) 0.13467(11) 0.0545(11) Uani 1 1 d . .
C21 C 0.12038(18) 0.6023(5) 0.10925(11) 0.0541(11) Uani 1 1 d . .
C22 C 0.06023(18) 0.6080(5) 0.11602(12) 0.0554(11) Uani 1 1 d . .
C23 C 0.02591(18) 0.6879(5) 0.08060(12) 0.0550(11) Uani 1 1 d . .
C24 C 0.06509(18) 0.7234(5) 0.05228(12) 0.0579(11) Uani 1 1 d . .
N5 N 0.12034(14) 0.6696(4) 0.06989(9) 0.0578(9) Uani 1 1 d . .
H38 H 0.1523 0.6763 0.0580 0.069 Uiso 1 1 calc R U
C25 C 0.05277(19) 0.8012(6) 0.00971(12) 0.0635(12) Uani 1 1 d . .
H7 H 0.0886 0.8645 0.0059 0.076 Uiso 1 1 calc R U
H8 H 0.0183 0.8762 0.0080 0.076 Uiso 1 1 calc R U
C26 C 0.03815(19) 0.6770(5) -0.02611(12) 0.0601(12) Uani 1 1 d . .
H9 H 0.0745 0.6112 -0.0271 0.072 Uiso 1 1 calc R U
H10 H 0.0058 0.6042 -0.0205 0.072 Uiso 1 1 calc R U
C27 C -0.09150(19) 0.8052(6) -0.06647(13) 0.0583(11) Uani 1 1 d . .
O1 O -0.09482(13) 0.7122(4) -0.03857(10) 0.0795(10) Uani 1 1 d . .
O2 O -0.13762(12) 0.9028(4) -0.08362(8) 0.0632(8) Uani 1 1 d . .
C28 C -0.19363(18) 0.8818(6) -0.06782(13) 0.0663(13) Uani 1 1 d . .
H11 H -0.1886 0.9194 -0.0381 0.080 Uiso 1 1 calc R U
H12 H -0.2056 0.7670 -0.0689 0.080 Uiso 1 1 calc R U
C29 C -0.24049(19) 0.9803(6) -0.09612(13) 0.0759(14) Uani 1 1 d . .
H13 H -0.2793 0.9702 -0.0868 0.114 Uiso 1 1 calc R U
H14 H -0.2280 1.0934 -0.0947 0.114 Uiso 1 1 calc R U
H15 H -0.2449 0.9417 -0.1254 0.114 Uiso 1 1 calc R U
C30 C -0.07757(17) 0.9992(5) -0.15344(11) 0.0587(11) Uani 1 1 d . .
H16 H -0.1157 0.9980 -0.1430 0.088 Uiso 1 1 calc R U
H17 H -0.0633 1.1102 -0.1543 0.088 Uiso 1 1 calc R U
H18 H -0.0840 0.9532 -0.1820 0.088 Uiso 1 1 calc R U
C31 C 0.03755(18) 0.5392(6) 0.15310(11) 0.0637(12) Uani 1 1 d . .
H19 H 0.0713 0.4908 0.1729 0.096 Uiso 1 1 calc R U
H20 H 0.0194 0.6249 0.1675 0.096 Uiso 1 1 calc R U
H21 H 0.0070 0.4567 0.1432 0.096 Uiso 1 1 calc R U
C32 C -0.0378(2) 0.7414(7) 0.07279(14) 0.0641(13) Uani 1 1 d . .
O3 O -0.05674(14) 0.8561(4) 0.05194(11) 0.0840(10) Uani 1 1 d . .
O4 O -0.07239(13) 0.6462(4) 0.09211(9) 0.0750(9) Uani 1 1 d . .
C33 C -0.1354(2) 0.6986(7) 0.08845(15) 0.0934(18) Uani 1 1 d . .
H22 H -0.1517 0.6573 0.1130 0.112 Uiso 1 1 calc R U
H23 H -0.1369 0.8176 0.0892 0.112 Uiso 1 1 calc R U
C34 C -0.1729(2) 0.6414(7) 0.04942(16) 0.0960(18) Uani 1 1 d . .
H24 H -0.2146 0.6783 0.0479 0.144 Uiso 1 1 calc R U
H25 H -0.1573 0.6837 0.0251 0.144 Uiso 1 1 calc R U
H26 H -0.1721 0.5236 0.0489 0.144 Uiso 1 1 calc R U
C35 C 0.02704(17) 0.9882(6) -0.20156(12) 0.0559(11) Uani 1 1 d . .
C36 C -0.01199(19) 0.8991(7) -0.23118(13) 0.0644(13) Uani 1 1 d . .
C37 C -0.0436(2) 0.9632(7) -0.26799(13) 0.0700(14) Uani 1 1 d . .
C38 C -0.0379(2) 1.1216(7) -0.27644(13) 0.0694(14) Uani 1 1 d . .
C39 C -0.0001(2) 1.2176(7) -0.24824(14) 0.0684(13) Uani 1 1 d . .
C40 C 0.0327(2) 1.1469(7) -0.21169(13) 0.0627(12) Uani 1 1 d . .
F1 F -0.01954(12) 0.7418(4) -0.22406(8) 0.0826(8) Uani 1 1 d . .
F2 F -0.08025(11) 0.8706(4) -0.29631(7) 0.0890(9) Uani 1 1 d . .
F3 F -0.06758(11) 1.1872(4) -0.31263(7) 0.0885(9) Uani 1 1 d . .
F4 F 0.00545(13) 1.3735(4) -0.25629(8) 0.0921(9) Uani 1 1 d . .
F5 F 0.06946(11) 1.2448(3) -0.18465(7) 0.0750(7) Uani 1 1 d . .
C41 C 0.30804(19) 0.6424(7) -0.12782(14) 0.0696(14) Uani 1 1 d . .
C42 C 0.2928(2) 0.5252(7) -0.15730(15) 0.0807(16) Uani 1 1 d . .
C43 C 0.3332(3) 0.4556(9) -0.17915(17) 0.101(2) Uani 1 1 d . .
C44 C 0.3919(3) 0.4989(10) -0.1700(2) 0.115(3) Uani 1 1 d . .
C45 C 0.4103(2) 0.6154(9) -0.1401(2) 0.101(2) Uani 1 1 d . .
C46 C 0.3685(2) 0.6847(8) -0.11942(16) 0.0822(16) Uani 1 1 d . .
F6 F 0.23520(13) 0.4709(4) -0.16689(8) 0.0967(9) Uani 1 1 d . .
F7 F 0.31485(17) 0.3408(5) -0.20860(11) 0.1354(14) Uani 1 1 d . .
F8 F 0.43181(16) 0.4364(5) -0.19130(10) 0.1530(16) Uani 1 1 d . .
F9 F 0.46795(13) 0.6624(5) -0.13201(11) 0.1405(14) Uani 1 1 d . .
F10 F 0.38703(12) 0.7990(4) -0.09064(10) 0.1035(10) Uani 1 1 d . .
C47 C 0.36634(18) 0.4331(7) 0.03482(12) 0.0610(12) Uani 1 1 d . .
C48 C 0.3578(2) 0.2689(7) 0.02830(14) 0.0698(14) Uani 1 1 d . .
C49 C 0.4048(2) 0.1647(8) 0.02682(15) 0.0770(14) Uani 1 1 d . .
C50 C 0.4628(2) 0.2228(8) 0.03200(15) 0.0786(15) Uani 1 1 d . .
C51 C 0.4728(2) 0.3839(8) 0.03850(15) 0.0759(15) Uani 1 1 d . .
C52 C 0.4256(2) 0.4841(7) 0.03948(14) 0.0683(13) Uani 1 1 d . .
F11 F 0.30185(11) 0.2079(3) 0.02225(8) 0.0895(9) Uani 1 1 d . .
F12 F 0.39391(13) 0.0072(4) 0.01959(10) 0.1064(10) Uani 1 1 d . .
F13 F 0.50858(12) 0.1220(4) 0.03062(9) 0.1047(10) Uani 1 1 d . .
F14 F 0.52949(11) 0.4410(4) 0.04361(8) 0.0937(9) Uani 1 1 d . .
F15 F 0.43753(11) 0.6414(4) 0.04632(9) 0.0911(9) Uani 1 1 d . .
C53 C 0.17658(16) 0.5042(6) 0.17974(12) 0.0553(11) Uani 1 1 d . .
C54 C 0.18249(18) 0.3469(6) 0.19441(13) 0.0576(11) Uani 1 1 d . .
C55 C 0.18212(18) 0.3065(7) 0.23545(13) 0.0622(12) Uani 1 1 d . .
C56 C 0.17901(18) 0.4245(7) 0.26473(13) 0.0655(14) Uani 1 1 d . .
C57 C 0.17459(19) 0.5806(7) 0.25217(13) 0.0637(13) Uani 1 1 d . .
C58 C 0.17413(18) 0.6195(7) 0.21061(13) 0.0599(12) Uani 1 1 d . .
F16 F 0.18702(11) 0.2299(3) 0.16677(7) 0.0722(7) Uani 1 1 d . .
F17 F 0.18716(11) 0.1506(4) 0.24735(8) 0.0810(8) Uani 1 1 d . .
F18 F 0.18037(12) 0.3843(4) 0.30535(7) 0.0912(9) Uani 1 1 d . .
F19 F 0.17276(12) 0.6981(4) 0.28073(8) 0.0934(9) Uani 1 1 d . .
F20 F 0.17120(12) 0.7760(4) 0.20000(8) 0.0811(8) Uani 1 1 d . .
N6 N 0.6433(3) 0.6712(7) 0.06737(15) 0.0995(17) Uani 1 1 d . .
C59 C 0.6611(3) 0.7619(9) 0.0897(2) 0.103(2) Uani 1 1 d . .
C60 C 0.6876(4) 0.8886(10) 0.1216(3) 0.203(4) Uani 1 1 d . .
H28 H 0.6575 0.9197 0.1385 0.305 Uiso 1 1 calc R U
H29 H 0.6991 0.9831 0.1067 0.305 Uiso 1 1 calc R U
H30 H 0.7235 0.8451 0.1404 0.305 Uiso 1 1 calc R U
N7 N 0.6565(4) 0.2448(10) 0.2385(2) 0.153(3) Uani 1 1 d . .
C61 C 0.6469(4) 0.1151(13) 0.2455(2) 0.121(3) Uani 1 1 d . .
C62 C 0.6338(4) -0.0455(9) 0.2559(3) 0.171(4) Uani 1 1 d . .
H31 H 0.6195 -0.0464 0.2829 0.256 Uiso 1 1 calc R U
H32 H 0.6705 -0.1111 0.2586 0.256 Uiso 1 1 calc R U
H33 H 0.6024 -0.0897 0.2335 0.256 Uiso 1 1 calc R U
C63 C 0.4989(7) 0.9148(17) 0.1414(4) 0.201(5) Uani 1 1 d D U
C64 C 0.4327(5) 0.9204(12) 0.1295(3) 0.200(4) Uani 1 1 d D U
H34 H 0.4194 1.0326 0.1256 0.301 Uiso 1 1 calc R U
H35 H 0.4148 0.8712 0.1520 0.301 Uiso 1 1 calc R U
H36 H 0.4195 0.8611 0.1030 0.301 Uiso 1 1 calc R U
N9 N 0.5501(6) 0.9071(17) 0.1496(4) 0.249(5) Uani 1 1 d D U

loop_
_atom_site_aniso_label
_atom_site_aniso_U_11
_atom_site_aniso_U_22
_atom_site_aniso_U_33
_atom_site_aniso_U_23
_atom_site_aniso_U_13
_atom_site_aniso_U_12
C1 0.061(3) 0.069(3) 0.038(2) -0.001(2) 0.0108(19) 0.002(2)
C2 0.062(3) 0.068(3) 0.039(2) -0.002(2) 0.0114(19) -0.002(2)
C3 0.057(2) 0.070(3) 0.038(2) 0.005(2) 0.0101(18) -0.001(2)
C4 0.064(3) 0.071(3) 0.034(2) 0.005(2) 0.0093(19) 0.002(2)
N1 0.062(2) 0.074(3) 0.0370(18) 0.0020(17) 0.0129(16) 0.0054(18)
C5 0.057(2) 0.067(3) 0.032(2) 0.001(2) 0.0048(18) 0.003(2)
C6 0.058(2) 0.080(4) 0.043(2) 0.007(2) 0.0075(19) 0.005(2)
C7 0.063(3) 0.099(4) 0.040(2) 0.013(2) 0.016(2) 0.001(2)
C8 0.062(3) 0.114(4) 0.048(3) 0.004(3) 0.018(2) 0.004(3)
C9 0.060(3) 0.095(4) 0.037(2) 0.009(2) 0.012(2) 0.000(2)
N2 0.053(2) 0.093(3) 0.0433(19) 0.0096(19) 0.0138(16) 0.0076(19)
C10 0.052(2) 0.100(4) 0.044(2) 0.015(2) 0.014(2) 0.007(2)
C11 0.053(2) 0.097(4) 0.037(2) 0.010(2) 0.0089(19) 0.004(2)
C12 0.058(3) 0.087(4) 0.049(3) 0.002(2) 0.013(2) 0.003(2)
C13 0.055(2) 0.082(4) 0.046(2) 0.004(2) 0.012(2) 0.001(2)
C14 0.054(2) 0.078(3) 0.043(2) 0.002(2) 0.0156(19) -0.004(2)
N3 0.0524(19) 0.102(3) 0.0395(19) 0.0110(19) 0.0135(15) 0.0080(19)
C15 0.054(2) 0.079(4) 0.043(2) 0.004(2) 0.0084(19) 0.005(2)
C16 0.058(3) 0.079(3) 0.040(2) 0.003(2) 0.0102(19) 0.003(2)
C17 0.057(2) 0.093(4) 0.042(2) 0.005(2) 0.0068(19) 0.011(2)
C18 0.055(2) 0.090(4) 0.041(2) 0.006(2) 0.0092(19) 0.000(2)
C19 0.054(2) 0.070(3) 0.041(2) -0.003(2) 0.0084(19) 0.000(2)
N4 0.057(2) 0.087(3) 0.0364(18) 0.0034(18) 0.0119(15) -0.0004(18)
C20 0.056(2) 0.075(3) 0.033(2) 0.000(2) 0.0081(18) 0.000(2)
C21 0.058(2) 0.073(3) 0.031(2) 0.004(2) 0.0084(18) 0.000(2)
C22 0.058(2) 0.072(3) 0.037(2) -0.002(2) 0.0112(18) -0.001(2)
C23 0.057(2) 0.069(3) 0.038(2) 0.003(2) 0.0084(19) 0.002(2)
C24 0.060(2) 0.068(3) 0.043(2) 0.000(2) 0.002(2) 0.002(2)
N5 0.060(2) 0.078(3) 0.0353(18) 0.0050(17) 0.0080(16) -0.0018(18)
C25 0.068(3) 0.077(4) 0.042(2) 0.000(2) 0.000(2) -0.002(2)
C26 0.065(3) 0.077(3) 0.039(2) 0.007(2) 0.0115(19) 0.006(2)
C27 0.062(3) 0.071(3) 0.043(2) -0.005(2) 0.013(2) -0.002(2)
O1 0.080(2) 0.097(3) 0.069(2) 0.025(2) 0.0326(17) 0.0082(18)
O2 0.0585(17) 0.083(2) 0.0494(16) 0.0021(16) 0.0136(14) 0.0013(15)
C28 0.059(3) 0.090(4) 0.056(3) -0.006(3) 0.024(2) -0.001(2)
C29 0.058(3) 0.107(4) 0.063(3) -0.004(3) 0.013(2) 0.007(3)
C30 0.058(2) 0.075(3) 0.044(2) 0.007(2) 0.0109(19) 0.004(2)
C31 0.061(3) 0.092(4) 0.038(2) -0.002(2) 0.0104(19) -0.002(2)
C32 0.061(3) 0.084(4) 0.045(3) -0.014(3) 0.002(2) -0.005(3)
O3 0.070(2) 0.079(3) 0.093(3) 0.009(2) -0.0092(18) 0.0004(18)
O4 0.0548(17) 0.109(3) 0.0623(19) 0.0094(18) 0.0143(15) 0.0118(17)
C33 0.060(3) 0.144(5) 0.072(3) -0.007(3) 0.002(3) 0.020(3)
C34 0.070(3) 0.137(5) 0.079(4) -0.016(4) 0.010(3) -0.003(3)
C35 0.059(3) 0.076(4) 0.034(2) 0.002(2) 0.0138(19) 0.000(2)
C36 0.071(3) 0.082(4) 0.038(2) 0.007(2) 0.008(2) -0.007(3)
C37 0.068(3) 0.105(5) 0.038(3) -0.002(3) 0.011(2) -0.009(3)
C38 0.069(3) 0.105(5) 0.035(2) 0.012(3) 0.010(2) 0.010(3)
C39 0.088(3) 0.077(4) 0.045(3) 0.010(3) 0.025(2) 0.006(3)
C40 0.069(3) 0.084(4) 0.035(2) -0.004(2) 0.009(2) -0.005(3)
F1 0.0949(19) 0.091(2) 0.0569(16) -0.0008(15) 0.0026(13) -0.0166(16)
F2 0.0832(18) 0.125(3) 0.0518(15) -0.0070(16) -0.0037(13) -0.0112(16)
F3 0.0862(18) 0.130(3) 0.0478(15) 0.0209(15) 0.0083(13) 0.0238(16)
F4 0.119(2) 0.092(2) 0.0654(17) 0.0172(16) 0.0178(15) 0.0098(17)
F5 0.0884(18) 0.081(2) 0.0544(15) -0.0025(14) 0.0094(13) -0.0058(14)
C41 0.056(3) 0.108(4) 0.046(3) 0.009(3) 0.012(2) 0.008(3)
C42 0.059(3) 0.128(5) 0.059(3) 0.008(3) 0.020(3) 0.013(3)
C43 0.098(4) 0.151(6) 0.057(3) -0.003(4) 0.018(3) 0.030(4)
C44 0.085(5) 0.193(8) 0.081(4) 0.045(5) 0.051(4) 0.053(5)
C45 0.059(3) 0.166(7) 0.085(4) 0.043(4) 0.035(3) 0.021(4)
C46 0.064(3) 0.127(5) 0.057(3) 0.016(3) 0.016(3) 0.007(3)
F6 0.090(2) 0.134(3) 0.0687(17) -0.0146(17) 0.0201(15) 0.0069(18)
F7 0.156(3) 0.171(4) 0.088(2) -0.028(2) 0.044(2) 0.040(3)
F8 0.130(3) 0.238(4) 0.115(2) 0.043(3) 0.085(2) 0.077(3)
F9 0.0649(19) 0.240(4) 0.127(3) 0.064(3) 0.0443(18) 0.020(2)
F10 0.0663(18) 0.152(3) 0.092(2) 0.021(2) 0.0129(16) -0.0060(18)
C47 0.053(3) 0.091(4) 0.040(2) 0.002(2) 0.0114(19) 0.002(3)
C48 0.054(3) 0.097(4) 0.062(3) 0.000(3) 0.018(2) -0.001(3)
C49 0.083(4) 0.087(5) 0.063(3) -0.011(3) 0.020(3) -0.003(3)
C50 0.056(3) 0.112(5) 0.070(3) -0.004(3) 0.017(2) 0.017(3)
C51 0.047(3) 0.117(5) 0.067(3) 0.007(3) 0.018(2) -0.006(3)
C52 0.060(3) 0.085(4) 0.062(3) -0.001(3) 0.018(2) 0.001(3)
F11 0.0711(17) 0.106(2) 0.093(2) -0.0075(17) 0.0200(15) -0.0115(16)
F12 0.101(2) 0.096(3) 0.121(2) -0.020(2) 0.0187(18) 0.0033(19)
F13 0.0803(19) 0.128(3) 0.107(2) -0.011(2) 0.0213(16) 0.0301(18)
F14 0.0551(15) 0.127(3) 0.100(2) 0.0129(18) 0.0178(14) 0.0014(15)
F15 0.0657(16) 0.100(3) 0.107(2) 0.0015(19) 0.0141(15) -0.0081(16)
C53 0.052(2) 0.079(4) 0.035(2) 0.000(2) 0.0075(17) 0.008(2)
C54 0.060(3) 0.072(4) 0.043(2) -0.008(2) 0.015(2) 0.002(2)
C55 0.064(3) 0.078(4) 0.047(3) 0.014(3) 0.016(2) 0.000(2)
C56 0.063(3) 0.103(5) 0.030(2) 0.002(3) 0.0083(19) -0.001(3)
C57 0.069(3) 0.083(4) 0.041(2) -0.015(3) 0.016(2) 0.002(3)
C58 0.059(3) 0.078(4) 0.041(2) 0.004(2) 0.0048(19) 0.004(2)
F16 0.0896(17) 0.078(2) 0.0518(14) -0.0062(13) 0.0214(13) -0.0051(14)
F17 0.0871(18) 0.095(2) 0.0614(16) 0.0196(15) 0.0140(13) -0.0042(15)
F18 0.0965(19) 0.139(3) 0.0393(14) 0.0045(15) 0.0144(13) -0.0139(17)
F19 0.105(2) 0.120(3) 0.0558(16) -0.0324(16) 0.0151(14) 0.0017(17)
F20 0.0990(19) 0.081(2) 0.0598(16) -0.0050(15) 0.0067(14) 0.0122(15)
N6 0.117(4) 0.119(5) 0.062(3) 0.001(3) 0.018(3) 0.006(3)
C59 0.113(5) 0.115(7) 0.082(5) 0.010(4) 0.023(4) 0.008(4)
C60 0.274(11) 0.135(8) 0.168(8) -0.044(6) -0.041(7) -0.028(7)
N7 0.198(7) 0.164(8) 0.114(5) 0.046(5) 0.075(4) 0.029(6)
C61 0.135(6) 0.143(9) 0.087(5) 0.011(6) 0.026(4) 0.045(6)
C62 0.219(9) 0.100(7) 0.156(7) -0.012(6) -0.055(6) 0.037(6)
C63 0.255(13) 0.181(9) 0.167(9) 0.026(7) 0.042(12) 0.030(12)
C64 0.297(13) 0.175(9) 0.141(7) 0.025(6) 0.072(9) 0.011(9)
N9 0.288(13) 0.254(11) 0.204(9) 0.032(7) 0.045(10) 0.058(11)

loop_
_atom_type_symbol
_atom_type_description
_atom_type_scat_dispersion_real
_atom_type_scat_dispersion_imag
_atom_type_scat_source
C C 0.0181 0.0091 'International Tables Vol C Tables 4.2.6.8 and 6.1.1.4'
H H 0.0000 0.0000 'International Tables Vol C Tables 4.2.6.8 and 6.1.1.4'
N N 0.0311 0.0180 'International Tables Vol C Tables 4.2.6.8 and 6.1.1.4'
F F 0.0727 0.0534 'International Tables Vol C Tables 4.2.6.8 and 6.1.1.4'
O O 0.0492 0.0322 'International Tables Vol C Tables 4.2.6.8 and 6.1.1.4'

loop_
_geom_angle_atom_site_label_1
_geom_angle_atom_site_label_2
_geom_angle_atom_site_label_3
_geom_angle
N1 C1 C2 106.7(4)
N1 C1 C26 122.0(4)
C2 C1 C26 131.2(4)
C1 C2 C3 108.8(4)
C1 C2 C27 120.9(4)
C3 C2 C27 130.3(4)
C4 C3 C2 106.5(4)
C4 C3 C30 125.8(3)
C2 C3 C30 127.6(4)
N1 C4 C3 107.0(3)
N1 C4 C5 119.9(4)
C3 C4 C5 133.1(4)
C1 N1 C4 111.1(3)
C1 N1 H37 124.4
C4 N1 H37 124.4
C6 C5 C4 125.1(4)
C6 C5 C35 116.4(3)
C4 C5 C35 118.5(3)
C5 C6 N2 122.1(4)
C5 C6 C7 128.3(4)
N2 C6 C7 109.3(3)
C8 C7 C6 106.4(4)
C8 C7 H1 126.8
C6 C7 H1 126.8
C7 C8 C9 106.7(4)
C7 C8 H2 126.7
C9 C8 H2 126.7
N2 C9 C10 123.5(4)
N2 C9 C8 111.3(4)
C10 C9 C8 125.2(4)
C9 N2 C6 106.3(3)
C11 C10 C9 121.2(4)
C11 C10 C41 121.4(4)
C9 C10 C41 117.3(4)
C10 C11 N3 125.5(4)
C10 C11 C12 128.3(4)
N3 C11 C12 106.2(3)
C13 C12 C11 108.3(4)
C13 C12 H3 125.8
C11 C12 H3 125.8
C12 C13 C14 109.1(4)
C12 C13 H4 125.5
C14 C13 H4 125.5
C15 C14 N3 124.7(4)
C15 C14 C13 129.7(4)
N3 C14 C13 105.6(4)
C11 N3 C14 110.4(3)
C11 N3 H27 124.8
C14 N3 H27 124.8
C14 C15 C16 123.5(4)
C14 C15 C47 120.7(4)
C16 C15 C47 115.5(4)
N4 C16 C15 123.7(3)
N4 C16 C17 110.9(3)
C15 C16 C17 125.3(4)
C18 C17 C16 106.5(4)
C18 C17 H5 126.7
C16 C17 H5 126.7
C17 C18 C19 107.4(4)
C17 C18 H6 126.3
C19 C18 H6 126.3
C20 C19 N4 123.1(4)
C20 C19 C18 128.0(4)
N4 C19 C18 108.7(3)
C16 N4 C19 106.4(3)
C19 C20 C21 124.2(3)
C19 C20 C53 116.5(3)
C21 C20 C53 119.3(3)
N5 C21 C22 107.1(3)
N5 C21 C20 120.1(3)
C22 C21 C20 132.8(3)
C23 C22 C21 106.6(3)
C23 C22 C31 127.1(4)
C21 C22 C31 126.3(4)
C22 C23 C24 107.7(4)
C22 C23 C32 130.0(4)
C24 C23 C32 122.2(4)
N5 C24 C23 107.5(4)
N5 C24 C25 121.8(4)
C23 C24 C25 130.6(4)
C24 N5 C21 111.0(3)
C24 N5 H38 124.5
C21 N5 H38 124.5
C24 C25 C26 111.8(4)
C24 C25 H7 109.2
C26 C25 H7 109.2
C24 C25 H8 109.2
C26 C25 H8 109.2
H7 C25 H8 107.9
C1 C26 C25 110.5(4)
C1 C26 H9 109.6
C25 C26 H9 109.6
C1 C26 H10 109.6
C25 C26 H10 109.6
H9 C26 H10 108.1
O1 C27 O2 122.8(4)
O1 C27 C2 124.6(4)
O2 C27 C2 112.7(4)
C27 O2 C28 115.8(3)
O2 C28 C29 106.2(3)
O2 C28 H11 110.5
C29 C28 H11 110.5
O2 C28 H12 110.5
C29 C28 H12 110.5
H11 C28 H12 108.7
C28 C29 H13 109.5
C28 C29 H14 109.5
H13 C29 H14 109.5
C28 C29 H15 109.5
H13 C29 H15 109.5
H14 C29 H15 109.5
C3 C30 H16 109.5
C3 C30 H17 109.5
H16 C30 H17 109.5
C3 C30 H18 109.5
H16 C30 H18 109.5
H17 C30 H18 109.5
C22 C31 H19 109.5
C22 C31 H20 109.5
H19 C31 H20 109.5
C22 C31 H21 109.5
H19 C31 H21 109.5
H20 C31 H21 109.5
O3 C32 O4 123.5(4)
O3 C32 C23 124.5(5)
O4 C32 C23 112.0(4)
C32 O4 C33 115.2(4)
C34 C33 O4 111.5(4)
C34 C33 H22 109.3
O4 C33 H22 109.3
C34 C33 H23 109.3
O4 C33 H23 109.3
H22 C33 H23 108.0
C33 C34 H24 109.5
C33 C34 H25 109.5
H24 C34 H25 109.5
C33 C34 H26 109.5
H24 C34 H26 109.5
H25 C34 H26 109.5
C40 C35 C36 115.3(4)
C40 C35 C5 122.5(4)
C36 C35 C5 122.2(4)
F1 C36 C37 117.7(5)
F1 C36 C35 119.3(4)
C37 C36 C35 123.0(5)
F2 C37 C38 119.3(4)
F2 C37 C36 120.8(5)
C38 C37 C36 119.9(5)
F3 C38 C37 121.2(5)
F3 C38 C39 118.6(5)
C37 C38 C39 120.2(5)
F4 C39 C38 120.4(5)
F4 C39 C40 121.4(5)
C38 C39 C40 118.2(5)
F5 C40 C35 120.0(4)
F5 C40 C39 116.6(5)
C35 C40 C39 123.3(5)
C42 C41 C46 115.4(5)
C42 C41 C10 120.9(4)
C46 C41 C10 123.7(5)
F6 C42 C41 120.2(4)
F6 C42 C43 116.2(6)
C41 C42 C43 123.6(5)
C44 C43 F7 119.8(6)
C44 C43 C42 119.5(7)
F7 C43 C42 120.6(6)
F8 C44 C43 120.9(8)
F8 C44 C45 119.4(7)
C43 C44 C45 119.6(6)
F9 C45 C44 119.7(6)
F9 C45 C46 120.9(7)
C44 C45 C46 119.4(6)
F10 C46 C45 118.6(5)
F10 C46 C41 118.8(5)
C45 C46 C41 122.5(6)
C52 C47 C48 114.9(4)
C52 C47 C15 123.7(5)
C48 C47 C15 121.4(4)
F11 C48 C49 117.7(5)
F11 C48 C47 119.6(4)
C49 C48 C47 122.7(5)
F12 C49 C50 120.1(5)
F12 C49 C48 120.3(5)
C50 C49 C48 119.6(6)
F13 C50 C51 120.9(5)
F13 C50 C49 119.9(6)
C51 C50 C49 119.3(5)
F14 C51 C52 120.8(6)
F14 C51 C50 119.4(5)
C52 C51 C50 119.8(5)
F15 C52 C51 117.9(5)
F15 C52 C47 118.4(4)
C51 C52 C47 123.7(6)
C58 C53 C54 115.0(4)
C58 C53 C20 121.9(4)
C54 C53 C20 123.1(4)
F16 C54 C55 118.7(5)
F16 C54 C53 118.4(4)
C55 C54 C53 122.9(4)
F17 C55 C54 119.7(5)
F17 C55 C56 120.4(4)
C54 C55 C56 119.9(5)
F18 C56 C57 120.9(5)
F18 C56 C55 119.7(5)
C57 C56 C55 119.4(4)
F19 C57 C56 120.1(4)
F19 C57 C58 119.8(5)
C56 C57 C58 120.1(4)
F20 C58 C57 117.8(4)
F20 C58 C53 119.6(4)
C57 C58 C53 122.6(5)
N6 C59 C60 178.6(9)
C59 C60 H28 109.5
C59 C60 H29 109.5
H28 C60 H29 109.5
C59 C60 H30 109.5
H28 C60 H30 109.5
H29 C60 H30 109.5
N7 C61 C62 177.4(9)
C61 C62 H31 109.5
C61 C62 H32 109.5
H31 C62 H32 109.5
C61 C62 H33 109.5
H31 C62 H33 109.5
H32 C62 H33 109.5
N9 C63 C64 177.9(19)
C63 C64 H34 109.5
C63 C64 H35 109.5
H34 C64 H35 109.5
C63 C64 H36 109.5
H34 C64 H36 109.5
H35 C64 H36 109.5

loop_
_geom_bond_atom_site_label_1
_geom_bond_atom_site_label_2
_geom_bond_distance
C1 N1 1.345(4)
C1 C2 1.396(5)
C1 C26 1.485(5)
C2 C3 1.411(5)
C2 C27 1.486(5)
C3 C4 1.394(5)
C3 C30 1.499(5)
C4 N1 1.390(5)
C4 C5 1.426(5)
N1 H37 0.8800
C5 C6 1.374(5)
C5 C35 1.486(5)
C6 N2 1.390(5)
C6 C7 1.442(5)
C7 C8 1.351(5)
C7 H1 0.9500
C8 C9 1.443(5)
C8 H2 0.9500
C9 N2 1.321(5)
C9 C10 1.434(5)
C10 C11 1.378(5)
C10 C41 1.480(6)
C11 N3 1.379(5)
C11 C12 1.439(6)
C12 C13 1.354(5)
C12 H3 0.9500
C13 C14 1.435(6)
C13 H4 0.9500
C14 C15 1.356(5)
C14 N3 1.392(4)
N3 H27 0.8800
C15 C16 1.435(5)
C15 C47 1.479(6)
C16 N4 1.345(5)
C16 C17 1.441(5)
C17 C18 1.353(5)
C17 H5 0.9500
C18 C19 1.440(5)
C18 H6 0.9500
C19 C20 1.374(5)
C19 N4 1.396(4)
C20 C21 1.419(5)
C20 C53 1.489(5)
C21 N5 1.383(4)
C21 C22 1.413(5)
C22 C23 1.413(5)
C22 C31 1.496(5)
C23 C24 1.414(5)
C23 C32 1.477(6)
C24 N5 1.341(4)
C24 C25 1.490(5)
N5 H38 0.8800
C25 C26 1.534(5)
C25 H7 0.9900
C25 H8 0.9900
C26 H9 0.9900
C26 H10 0.9900
C27 O1 1.196(5)
C27 O2 1.350(5)
O2 C28 1.457(4)
C28 C29 1.498(6)
C28 H11 0.9900
C28 H12 0.9900
C29 H13 0.9800
C29 H14 0.9800
C29 H15 0.9800
C30 H16 0.9800
C30 H17 0.9800
C30 H18 0.9800
C31 H19 0.9800
C31 H20 0.9800
C31 H21 0.9800
C32 O3 1.196(5)
C32 O4 1.342(5)
O4 C33 1.468(5)
C33 C34 1.451(6)
C33 H22 0.9900
C33 H23 0.9900
C34 H24 0.9800
C34 H25 0.9800
C34 H26 0.9800
C35 C40 1.370(6)
C35 C36 1.381(6)
C36 F1 1.344(5)
C36 C37 1.366(6)
C37 F2 1.348(5)
C37 C38 1.356(6)
C38 F3 1.341(5)
C38 C39 1.373(6)
C39 F4 1.333(5)
C39 C40 1.392(6)
C40 F5 1.353(5)
C41 C42 1.356(6)
C41 C46 1.382(6)
C42 F6 1.352(5)
C42 C43 1.378(7)
C43 C44 1.347(8)
C43 F7 1.351(6)
C44 F8 1.334(6)
C44 C45 1.372(8)
C45 F9 1.333(6)
C45 C46 1.377(7)
C46 F10 1.336(6)
C47 C52 1.381(6)
C47 C48 1.388(6)
C48 F11 1.338(5)
C48 C49 1.374(7)
C49 F12 1.344(6)
C49 C50 1.373(7)
C50 F13 1.336(5)
C50 C51 1.368(7)
C51 F14 1.342(5)
C51 C52 1.356(6)
C52 F15 1.344(5)
C53 C58 1.387(6)
C53 C54 1.388(6)
C54 F16 1.334(4)
C54 C55 1.362(5)
C55 F17 1.350(5)
C55 C56 1.370(6)
C56 F18 1.341(4)
C56 C57 1.357(6)
C57 F19 1.346(5)
C57 C58 1.371(6)
C58 F20 1.344(5)
N6 C59 1.064(7)
C59 C60 1.512(9)
C60 H28 0.9800
C60 H29 0.9800
C60 H30 0.9800
N7 C61 1.130(9)
C61 C62 1.422(11)
C62 H31 0.9800
C62 H32 0.9800
C62 H33 0.9800
C63 N9 1.135(13)
C63 C64 1.468(13)
C64 H34 0.9800
C64 H35 0.9800
C64 H36 0.9800

loop_
_geom_hbond_atom_site_label_D
_geom_hbond_atom_site_label_H
_geom_hbond_atom_site_label_A
_geom_hbond_distance_DH
_geom_hbond_distance_HA
_geom_hbond_distance_DA
_geom_hbond_angle_DHA
_geom_hbond_site_symmetry_A
C17 H5 F3 0.95 2.55 3.278(5) 133.1 4_676
C18 H6 F19 0.95 2.60 3.369(5) 138.6 2_545
C25 H8 O3 0.99 2.40 3.067(5) 123.8 .
C26 H10 O1 0.99 2.40 2.958(5) 114.9 .
C29 H15 F16 0.98 2.48 3.270(5) 137.3 3_565
C17 H5 F3 0.95 2.55 3.278(5) 133.1 4_676
C18 H6 F19 0.95 2.60 3.369(5) 138.6 2_545
N3 H27 N6 0.88 2.19 2.965(7) 146.4 3_665
C60 H28 N9 0.98 2.51 3.388(17) 148.6 .
C60 H29 F10 0.98 2.63 3.150(9) 113.2 3_675
C62 H32 F7 0.98 2.56 3.217(8) 124.7 3_655
N1 H37 N2 0.88 2.04 2.662(4) 126.8 .
N5 H38 N4 0.88 2.05 2.671(5) 126.4 .
C64 H35 F2 0.98 2.60 3.446(9) 145.2 4_676

loop_
_geom_torsion_atom_site_label_1
_geom_torsion_atom_site_label_2
_geom_torsion_atom_site_label_3
_geom_torsion_atom_site_label_4
_geom_torsion
N1 C1 C2 C3 -0.9(5)
C26 C1 C2 C3 174.9(4)
N1 C1 C2 C27 175.4(4)
C26 C1 C2 C27 -8.8(7)
C1 C2 C3 C4 0.7(5)
C27 C2 C3 C4 -175.1(4)
C1 C2 C3 C30 -175.6(4)
C27 C2 C3 C30 8.6(7)
C2 C3 C4 N1 -0.2(5)
C30 C3 C4 N1 176.2(4)
C2 C3 C4 C5 177.3(4)
C30 C3 C4 C5 -6.3(8)
C2 C1 N1 C4 0.8(5)
C26 C1 N1 C4 -175.5(4)
C3 C4 N1 C1 -0.4(5)
C5 C4 N1 C1 -178.3(4)
N1 C4 C5 C6 -6.2(7)
C3 C4 C5 C6 176.5(5)
N1 C4 C5 C35 170.9(4)
C3 C4 C5 C35 -6.3(7)
C4 C5 C6 N2 1.6(7)
C35 C5 C6 N2 -175.7(4)
C4 C5 C6 C7 175.5(4)
C35 C5 C6 C7 -1.8(7)
C5 C6 C7 C8 -174.2(5)
N2 C6 C7 C8 0.3(5)
C6 C7 C8 C9 -1.1(5)
C7 C8 C9 N2 1.6(6)
C7 C8 C9 C10 -179.0(5)
C10 C9 N2 C6 179.2(4)
C8 C9 N2 C6 -1.3(5)
C5 C6 N2 C9 175.6(4)
C7 C6 N2 C9 0.6(5)
N2 C9 C10 C11 -23.5(7)
C8 C9 C10 C11 157.1(5)
N2 C9 C10 C41 153.0(4)
C8 C9 C10 C41 -26.4(7)
C9 C10 C11 N3 164.8(4)
C41 C10 C11 N3 -11.5(7)
C9 C10 C11 C12 -13.9(8)
C41 C10 C11 C12 169.8(5)
C10 C11 C12 C13 175.5(5)
N3 C11 C12 C13 -3.4(5)
C11 C12 C13 C14 -0.4(5)
C12 C13 C14 C15 -175.5(4)
C12 C13 C14 N3 3.9(5)
C10 C11 N3 C14 -172.9(4)
C12 C11 N3 C14 6.0(5)
C15 C14 N3 C11 173.3(4)
C13 C14 N3 C11 -6.2(5)
N3 C14 C15 C16 -166.4(4)
C13 C14 C15 C16 13.0(7)
N3 C14 C15 C47 7.4(7)
C13 C14 C15 C47 -173.2(4)
C14 C15 C16 N4 19.6(7)
C47 C15 C16 N4 -154.5(4)
C14 C15 C16 C17 -162.1(5)
C47 C15 C16 C17 23.8(6)
N4 C16 C17 C18 -0.2(5)
C15 C16 C17 C18 -178.7(4)
C16 C17 C18 C19 1.2(5)
C17 C18 C19 C20 173.7(4)
C17 C18 C19 N4 -1.8(5)
C15 C16 N4 C19 177.6(4)
C17 C16 N4 C19 -1.0(5)
C20 C19 N4 C16 -174.1(4)
C18 C19 N4 C16 1.7(5)
N4 C19 C20 C21 -3.2(7)
C18 C19 C20 C21 -178.1(4)
N4 C19 C20 C53 178.1(4)
C18 C19 C20 C53 3.2(7)
C19 C20 C21 N5 -9.7(7)
C53 C20 C21 N5 169.0(4)
C19 C20 C21 C22 172.8(5)
C53 C20 C21 C22 -8.5(7)
N5 C21 C22 C23 -3.0(5)
C20 C21 C22 C23 174.7(5)
N5 C21 C22 C31 175.7(4)
C20 C21 C22 C31 -6.5(8)
C21 C22 C23 C24 2.3(5)
C31 C22 C23 C24 -176.4(4)
C21 C22 C23 C32 -173.3(4)
C31 C22 C23 C32 8.0(8)
C22 C23 C24 N5 -0.7(5)
C32 C23 C24 N5 175.3(4)
C22 C23 C24 C25 177.8(4)
C32 C23 C24 C25 -6.2(7)
C23 C24 N5 C21 -1.2(5)
C25 C24 N5 C21 -179.9(4)
C22 C21 N5 C24 2.7(5)
C20 C21 N5 C24 -175.4(4)
N5 C24 C25 C26 86.0(5)
C23 C24 C25 C26 -92.3(6)
N1 C1 C26 C25 96.7(5)
C2 C1 C26 C25 -78.6(6)
C24 C25 C26 C1 172.5(4)
C1 C2 C27 O1 -11.7(7)
C3 C2 C27 O1 163.7(4)
C1 C2 C27 O2 168.3(4)
C3 C2 C27 O2 -16.4(6)
O1 C27 O2 C28 -3.6(6)
C2 C27 O2 C28 176.5(3)
C27 O2 C28 C29 -170.5(4)
C22 C23 C32 O3 149.4(5)
C24 C23 C32 O3 -25.6(7)
C22 C23 C32 O4 -30.3(6)
C24 C23 C32 O4 154.7(4)
O3 C32 O4 C33 -4.0(6)
C23 C32 O4 C33 175.6(3)
C32 O4 C33 C34 85.3(6)
C6 C5 C35 C40 -74.7(5)
C4 C5 C35 C40 107.9(5)
C6 C5 C35 C36 104.9(5)
C4 C5 C35 C36 -72.5(5)
C40 C35 C36 F1 179.1(4)
C5 C35 C36 F1 -0.5(6)
C40 C35 C36 C37 -0.6(6)
C5 C35 C36 C37 179.8(4)
F1 C36 C37 F2 -0.9(6)
C35 C36 C37 F2 178.7(4)
F1 C36 C37 C38 179.4(4)
C35 C36 C37 C38 -0.9(7)
F2 C37 C38 F3 -0.7(6)
C36 C37 C38 F3 178.9(4)
F2 C37 C38 C39 -179.2(4)
C36 C37 C38 C39 0.5(7)
F3 C38 C39 F4 1.8(6)
C37 C38 C39 F4 -179.7(4)
F3 C38 C39 C40 -177.1(4)
C37 C38 C39 C40 1.4(6)
C36 C35 C40 F5 179.5(3)
C5 C35 C40 F5 -0.9(6)
C36 C35 C40 C39 2.6(6)
C5 C35 C40 C39 -177.8(4)
F4 C39 C40 F5 1.0(6)
C38 C39 C40 F5 179.9(4)
F4 C39 C40 C35 178.1(4)
C38 C39 C40 C35 -3.1(6)
C11 C10 C41 C42 120.8(5)
C9 C10 C41 C42 -55.6(6)
C11 C10 C41 C46 -61.5(7)
C9 C10 C41 C46 122.0(5)
C46 C41 C42 F6 177.8(4)
C10 C41 C42 F6 -4.3(7)
C46 C41 C42 C43 -2.6(8)
C10 C41 C42 C43 175.3(5)
F6 C42 C43 C44 -177.3(5)
C41 C42 C43 C44 3.1(9)
F6 C42 C43 F7 0.6(8)
C41 C42 C43 F7 -179.0(5)
F7 C43 C44 F8 3.7(9)
C42 C43 C44 F8 -178.4(5)
F7 C43 C44 C45 -179.9(5)
C42 C43 C44 C45 -2.1(9)
F8 C44 C45 F9 -1.3(9)
C43 C44 C45 F9 -177.7(5)
F8 C44 C45 C46 177.2(5)
C43 C44 C45 C46 0.8(9)
F9 C45 C46 F10 -0.9(8)
C44 C45 C46 F10 -179.4(5)
F9 C45 C46 C41 178.1(5)
C44 C45 C46 C41 -0.4(9)
C42 C41 C46 F10 -179.8(4)
C10 C41 C46 F10 2.4(7)
C42 C41 C46 C45 1.3(8)
C10 C41 C46 C45 -176.6(5)
C14 C15 C47 C52 81.0(6)
C16 C15 C47 C52 -104.7(5)
C14 C15 C47 C48 -100.7(5)
C16 C15 C47 C48 73.5(5)
C52 C47 C48 F11 -178.2(4)
C15 C47 C48 F11 3.4(6)
C52 C47 C48 C49 0.3(6)
C15 C47 C48 C49 -178.0(4)
F11 C48 C49 F12 -0.1(7)
C47 C48 C49 F12 -178.7(4)
F11 C48 C49 C50 178.7(4)
C47 C48 C49 C50 0.1(7)
F12 C49 C50 F13 -1.2(7)
C48 C49 C50 F13 180.0(4)
F12 C49 C50 C51 178.7(4)
C48 C49 C50 C51 -0.1(7)
F13 C50 C51 F14 -0.1(7)
C49 C50 C51 F14 180.0(4)
F13 C50 C51 C52 179.5(4)
C49 C50 C51 C52 -0.4(7)
F14 C51 C52 F15 -0.9(7)
C50 C51 C52 F15 179.4(4)
F14 C51 C52 C47 -179.4(4)
C50 C51 C52 C47 0.9(7)
C48 C47 C52 F15 -179.4(4)
C15 C47 C52 F15 -1.0(6)
C48 C47 C52 C51 -0.9(6)
C15 C47 C52 C51 177.5(4)
C19 C20 C53 C58 105.6(5)
C21 C20 C53 C58 -73.2(5)
C19 C20 C53 C54 -71.9(5)
C21 C20 C53 C54 109.3(5)
C58 C53 C54 F16 -178.0(3)
C20 C53 C54 F16 -0.3(6)
C58 C53 C54 C55 4.0(6)
C20 C53 C54 C55 -178.4(4)
F16 C54 C55 F17 0.9(6)
C53 C54 C55 F17 179.0(3)
F16 C54 C55 C56 178.4(4)
C53 C54 C55 C56 -3.5(6)
F17 C55 C56 F18 -0.7(6)
C54 C55 C56 F18 -178.1(4)
F17 C55 C56 C57 179.3(4)
C54 C55 C56 C57 1.9(6)
F18 C56 C57 F19 1.4(6)
C55 C56 C57 F19 -178.6(4)
F18 C56 C57 C58 179.1(4)
C55 C56 C57 C58 -0.9(6)
F19 C57 C58 F20 -0.7(6)
C56 C57 C58 F20 -178.4(4)
F19 C57 C58 C53 179.3(4)
C56 C57 C58 C53 1.6(6)
C54 C53 C58 F20 177.0(3)
C20 C53 C58 F20 -0.7(6)
C54 C53 C58 C57 -3.0(6)
C20 C53 C58 C57 179.3(4)
